data_1562571
loop_
_publ_author_name
'Wang, Jian'
'Xia, Sheng-Qing'
'Tao, Xu-Tang'
'Sch\"afer, Marion C.'
'Bobev, Svilen'

_publ_section_title
;
 New ternary phosphides and arsenides. Syntheses, crystal structures,
 physical properties of Eu2ZnP2, Eu2Zn2P3 and Eu2Cd2As3
;
_journal_name_full 'Journal of Solid State Chemistry'
_journal_page_first 116
_journal_page_last 121
_journal_paper_doi 10.1016/j.jssc.2013.06.029
_journal_volume 205
_journal_year 2013
_chemical_formula_sum 'As3 Cd2 Eu2'
_chemical_formula_weight 753.48
_space_group_IT_number 12
_space_group_name_Hall '-C 2y'
_space_group_name_H-M_alt 'C 1 2/m 1'
_symmetry_cell_setting monoclinic
_symmetry_space_group_name_H-M 'C 1 2/m 1'
_atom_sites_solution_primary direct
_atom_sites_solution_secondary difmap
_audit_creation_method SHELXL-97
_cell_angle_alpha 90.00
_cell_angle_beta 126.515(7)
_cell_angle_gamma 90.00
_cell_formula_units_Z 4
_cell_length_a 16.402(13)
_cell_length_b 4.445(4)
_cell_length_c 12.311(10)
_cell_measurement_reflns_used 839
_cell_measurement_temperature 300(2)
_cell_measurement_theta_max 26.34
_cell_measurement_theta_min 2.06
_cell_volume 721.4(10)
_computing_cell_refinement 'APEX2 Software Suite (Bruker,2005)'
_computing_data_collection 'APEX2 Software Suite (Bruker,2005)'
_computing_data_reduction 'APEX2 Software Suite (Bruker,2005)'
_computing_molecular_graphics 'SHELXTL (Bruker, 1997)'
_computing_publication_material 'SHELXL-97 (Sheldrick, 1997)'
_computing_structure_refinement 'SHELXL-97 (Sheldrick, 1997)'
_computing_structure_solution 'SHELXS-97 (Sheldrick, 1990)'
_diffrn_ambient_temperature 296(2)
_diffrn_measured_fraction_theta_full 1.000
_diffrn_measured_fraction_theta_max 1.000
_diffrn_measurement_device_type 'Bruker APEX2 CCD area-detector diffractometer'
_diffrn_measurement_method '\w scans'
_diffrn_radiation_monochromator graphite
_diffrn_radiation_source 'fine-focus sealed tube'
_diffrn_radiation_type MoK\a
_diffrn_radiation_wavelength 0.71073
_diffrn_reflns_av_R_equivalents 0.0354
_diffrn_reflns_av_sigmaI/netI 0.0268
_diffrn_reflns_limit_h_max 20
_diffrn_reflns_limit_h_min -20
_diffrn_reflns_limit_k_max 5
_diffrn_reflns_limit_k_min -5
_diffrn_reflns_limit_l_max 15
_diffrn_reflns_limit_l_min -15
_diffrn_reflns_number 4016
_diffrn_reflns_theta_full 26.34
_diffrn_reflns_theta_max 26.34
_diffrn_reflns_theta_min 2.06
_diffrn_standards_decay_% 0
_diffrn_standards_interval_count 0
_diffrn_standards_interval_time 0
_diffrn_standards_number 0
_exptl_absorpt_coefficient_mu 36.499
_exptl_absorpt_correction_T_max 0.4073
_exptl_absorpt_correction_T_min 0.2626
_exptl_absorpt_correction_type multi-scan
_exptl_absorpt_process_details 'APEX2 Software Suite (Bruker,2005)'
_exptl_crystal_colour Black
_exptl_crystal_density_diffrn 6.938
_exptl_crystal_density_method 'not measured'
_exptl_crystal_description Needle
_exptl_crystal_F_000 1284
_exptl_crystal_size_max 0.05
_exptl_crystal_size_mid 0.04
_exptl_crystal_size_min 0.03
_refine_diff_density_max 1.053
_refine_diff_density_min -1.050
_refine_diff_density_rms 0.241
_refine_ls_extinction_coef 0.00092(4)
_refine_ls_extinction_expression Fc^*^=kFc[1+0.001xFc^2^\l^3^/sin(2\q)]^-1/4^
_refine_ls_extinction_method SHELXL
_refine_ls_goodness_of_fit_ref 1.019
_refine_ls_matrix_type full
_refine_ls_number_parameters 44
_refine_ls_number_reflns 839
_refine_ls_number_restraints 0
_refine_ls_restrained_S_all 1.019
_refine_ls_R_factor_all 0.0240
_refine_ls_R_factor_gt 0.0188
_refine_ls_shift/su_max 0.000
_refine_ls_shift/su_mean 0.000
_refine_ls_structure_factor_coef Fsqd
_refine_ls_weighting_details 'calc w=1/[\s^2^(Fo^2^)+(0.0150P)^2^+0.0000P] where P=(Fo^2^+2Fc^2^)/3'
_refine_ls_weighting_scheme calc
_refine_ls_wR_factor_gt 0.0363
_refine_ls_wR_factor_ref 0.0380
_reflns_number_gt 727
_reflns_number_total 839
_reflns_threshold_expression >2sigma(I)
_cod_data_source_file JSSC-2013-205-116.cif
_cod_data_source_block x1
_cod_depositor_comments
;
The following automatic conversions were performed:

data item '_symmetry_cell_setting' value 'Monoclinic' was changed to
'monoclinic' in accordance with the built-in table derived from the
CIF Core dictionary named 'cif_core.dic' version 2.4.5 last updated
on 2014-11-21.

Automatic conversion script
Id: cif_fix_values 8369 2020-08-20 11:38:08Z andrius 
;
_cod_original_cell_volume 721.3(10)
_cod_original_sg_symbol_H-M C2/m
_cod_database_code 1562571

loop_
_symmetry_equiv_pos_as_xyz
'x, y, z'
'-x, y, -z'
'x+1/2, y+1/2, z'
'-x+1/2, y+1/2, -z'
'-x, -y, -z'
'x, -y, z'
'-x+1/2, -y+1/2, -z'
'x+1/2, -y+1/2, z'

loop_
_atom_site_label
_atom_site_type_symbol
_atom_site_fract_x
_atom_site_fract_y
_atom_site_fract_z
_atom_site_U_iso_or_equiv
_atom_site_adp_type
_atom_site_occupancy
_atom_site_symmetry_multiplicity
_atom_site_calc_flag
_atom_site_refinement_flags
_atom_site_disorder_assembly
_atom_site_disorder_group
Eu1 Eu 0.26879(3) 0.0000 0.67064(4) 0.01307(12) Uani 1 2 d S . .
Eu2 Eu 0.39372(3) 0.0000 0.04728(4) 0.01495(13) Uani 1 2 d S . .
Cd1 Cd 0.04587(5) 0.0000 0.31527(6) 0.01515(15) Uani 1 2 d S . .
Cd2 Cd 0.40805(5) 0.0000 0.34153(6) 0.01692(16) Uani 1 2 d S . .
As1 As 0.08043(6) 0.0000 0.11844(8) 0.01358(19) Uani 1 2 d S . .
As2 As 0.15973(6) 0.0000 0.81535(8) 0.0132(2) Uani 1 2 d S . .
As3 As 0.37301(6) 0.0000 0.52897(8) 0.01251(19) Uani 1 2 d S . .

loop_
_atom_site_aniso_label
_atom_site_aniso_U_11
_atom_site_aniso_U_22
_atom_site_aniso_U_33
_atom_site_aniso_U_23
_atom_site_aniso_U_13
_atom_site_aniso_U_12
Eu1 0.0130(2) 0.0142(2) 0.0112(2) 0.000 0.00679(19) 0.000
Eu2 0.0182(2) 0.0151(2) 0.0124(2) 0.000 0.0095(2) 0.000
Cd1 0.0143(3) 0.0149(3) 0.0134(3) 0.000 0.0067(3) 0.000
Cd2 0.0218(4) 0.0164(3) 0.0167(3) 0.000 0.0138(3) 0.000
As1 0.0141(5) 0.0146(4) 0.0105(4) 0.000 0.0065(4) 0.000
As2 0.0128(5) 0.0146(4) 0.0122(4) 0.000 0.0074(4) 0.000
As3 0.0144(4) 0.0123(4) 0.0116(4) 0.000 0.0081(4) 0.000

loop_
_atom_type_symbol
_atom_type_description
_atom_type_scat_dispersion_real
_atom_type_scat_dispersion_imag
_atom_type_scat_source
As As 0.0499 2.0058 'International Tables Vol C Tables 4.2.6.8 and 6.1.1.4'
Cd Cd -0.8075 1.2024 'International Tables Vol C Tables 4.2.6.8 and 6.1.1.4'
Eu Eu -0.1578 3.6682 'International Tables Vol C Tables 4.2.6.8 and 6.1.1.4'

loop_
_geom_angle_atom_site_label_1
_geom_angle_atom_site_label_2
_geom_angle_atom_site_label_3
_geom_angle
_geom_angle_site_symmetry_1
_geom_angle_site_symmetry_3
As3 Eu1 As3 87.62(6) . 7_546
As3 Eu1 As3 87.62(6) . 7_556
As3 Eu1 As3 91.75(6) 7_546 7_556
As3 Eu1 As1 92.19(6) . 7_556
As3 Eu1 As1 178.32(2) 7_546 7_556
As3 Eu1 As1 89.91(6) 7_556 7_556
As3 Eu1 As1 92.19(6) . 7_546
As3 Eu1 As1 89.91(6) 7_546 7_546
As3 Eu1 As1 178.32(2) 7_556 7_546
As1 Eu1 As1 88.44(6) 7_556 7_546
As3 Eu1 As2 179.65(3) . .
As3 Eu1 As2 92.13(6) 7_546 .
As3 Eu1 As2 92.13(6) 7_556 .
As1 Eu1 As2 88.06(6) 7_556 .
As1 Eu1 As2 88.06(6) 7_546 .
As3 Eu1 Cd2 133.09(3) . 7_546
As3 Eu1 Cd2 46.76(4) 7_546 7_546
As3 Eu1 Cd2 101.81(6) 7_556 7_546
As1 Eu1 Cd2 133.04(5) 7_556 7_546
As1 Eu1 Cd2 79.52(6) 7_546 7_546
As2 Eu1 Cd2 46.73(3) . 7_546
As3 Eu1 Cd2 133.09(3) . 7_556
As3 Eu1 Cd2 101.81(6) 7_546 7_556
As3 Eu1 Cd2 46.76(4) 7_556 7_556
As1 Eu1 Cd2 79.52(6) 7_556 7_556
As1 Eu1 Cd2 133.04(5) 7_546 7_556
As2 Eu1 Cd2 46.73(3) . 7_556
Cd2 Eu1 Cd2 76.60(6) 7_546 7_556
As3 Eu1 Cd1 79.64(8) . .
As3 Eu1 Cd1 46.28(3) 7_546 .
As3 Eu1 Cd1 46.28(3) 7_556 .
As1 Eu1 Cd1 135.31(3) 7_556 .
As1 Eu1 Cd1 135.31(3) 7_546 .
As2 Eu1 Cd1 100.01(8) . .
Cd2 Eu1 Cd1 75.10(5) 7_546 .
Cd2 Eu1 Cd1 75.10(5) 7_556 .
As3 Eu1 Cd1 46.16(3) . 7_556
As3 Eu1 Cd1 132.79(4) 7_546 7_556
As3 Eu1 Cd1 79.26(6) 7_556 7_556
As1 Eu1 Cd1 47.36(4) 7_556 7_556
As1 Eu1 Cd1 99.42(6) 7_546 7_556
As2 Eu1 Cd1 134.03(3) . 7_556
Cd2 Eu1 Cd1 178.768(11) 7_546 7_556
Cd2 Eu1 Cd1 104.61(6) 7_556 7_556
Cd1 Eu1 Cd1 105.36(5) . 7_556
As3 Eu1 Cd1 46.16(3) . 7_546
As3 Eu1 Cd1 79.26(6) 7_546 7_546
As3 Eu1 Cd1 132.79(4) 7_556 7_546
As1 Eu1 Cd1 99.42(6) 7_556 7_546
As1 Eu1 Cd1 47.36(4) 7_546 7_546
As2 Eu1 Cd1 134.03(3) . 7_546
Cd2 Eu1 Cd1 104.61(6) 7_546 7_546
Cd2 Eu1 Cd1 178.768(11) 7_556 7_546
Cd1 Eu1 Cd1 105.36(5) . 7_546
Cd1 Eu1 Cd1 74.17(6) 7_556 7_546
As3 Eu1 Eu2 127.82(5) . 1_556
As3 Eu1 Eu2 125.06(3) 7_546 1_556
As3 Eu1 Eu2 125.06(3) 7_556 1_556
As1 Eu1 Eu2 53.93(3) 7_556 1_556
As1 Eu1 Eu2 53.93(3) 7_546 1_556
As2 Eu1 Eu2 52.53(5) . 1_556
Cd2 Eu1 Eu2 83.47(3) 7_546 1_556
Cd2 Eu1 Eu2 83.47(3) 7_556 1_556
Cd1 Eu1 Eu2 152.54(3) . 1_556
Cd1 Eu1 Eu2 96.43(3) 7_556 1_556
Cd1 Eu1 Eu2 96.43(3) 7_546 1_556
As2 Eu2 As1 88.52(5) 1_554 7_545
As2 Eu2 As1 88.52(5) 1_554 7
As1 Eu2 As1 87.59(6) 7_545 7
As2 Eu2 As2 84.83(5) 1_554 7_556
As1 Eu2 As2 173.36(3) 7_545 7_556
As1 Eu2 As2 92.08(6) 7 7_556
As2 Eu2 As2 84.83(5) 1_554 7_546
As1 Eu2 As2 92.08(6) 7_545 7_546
As1 Eu2 As2 173.36(3) 7 7_546
As2 Eu2 As2 87.48(6) 7_556 7_546
As2 Eu2 As1 130.68(4) 1_554 3
As1 Eu2 As1 100.04(5) 7_545 3
As1 Eu2 As1 44.14(4) 7 3
As2 Eu2 As1 84.25(5) 7_556 3
As2 Eu2 As1 142.27(3) 7_546 3
As2 Eu2 As1 130.68(4) 1_554 3_545
As1 Eu2 As1 44.14(4) 7_545 3_545
As1 Eu2 As1 100.04(5) 7 3_545
As2 Eu2 As1 142.27(3) 7_556 3_545
As2 Eu2 As1 84.25(5) 7_546 3_545
As1 Eu2 As1 80.25(7) 3 3_545
As2 Eu2 Cd2 103.61(6) 1_554 .
As1 Eu2 Cd2 135.00(3) 7_545 .
As1 Eu2 Cd2 135.00(3) 7 .
As2 Eu2 Cd2 47.51(3) 7_556 .
As2 Eu2 Cd2 47.51(3) 7_546 .
As1 Eu2 Cd2 103.61(3) 3 .
As1 Eu2 Cd2 103.61(3) 3_545 .
As2 Eu2 Cd1 131.14(3) 1_554 3
As1 Eu2 Cd1 138.47(5) 7_545 3
As1 Eu2 Cd1 82.52(7) 7 3
As2 Eu2 Cd1 47.92(5) 7_556 3
As2 Eu2 Cd1 101.99(7) 7_546 3
As1 Eu2 Cd1 47.48(4) 3 3
As1 Eu2 Cd1 98.19(5) 3_545 3
Cd2 Eu2 Cd1 56.73(5) . 3
As2 Eu2 Cd1 131.14(3) 1_554 3_545
As1 Eu2 Cd1 82.52(7) 7_545 3_545
As1 Eu2 Cd1 138.47(5) 7 3_545
As2 Eu2 Cd1 101.99(7) 7_556 3_545
As2 Eu2 Cd1 47.92(5) 7_546 3_545
As1 Eu2 Cd1 98.19(5) 3 3_545
As1 Eu2 Cd1 47.48(4) 3_545 3_545
Cd2 Eu2 Cd1 56.73(5) . 3_545
Cd1 Eu2 Cd1 78.82(6) 3 3_545
As2 Eu2 Eu1 53.77(3) 1_554 1_554
As1 Eu2 Eu1 53.34(4) 7_545 1_554
As1 Eu2 Eu1 53.34(4) 7 1_554
As2 Eu2 Eu1 121.67(4) 7_556 1_554
As2 Eu2 Eu1 121.67(4) 7_546 1_554
As1 Eu2 Eu1 93.59(2) 3 1_554
As1 Eu2 Eu1 93.59(2) 3_545 1_554
Cd2 Eu2 Eu1 157.38(4) . 1_554
Cd1 Eu2 Eu1 135.69(3) 3 1_554
Cd1 Eu2 Eu1 135.69(3) 3_545 1_554
As2 Eu2 Eu2 120.37(7) 1_554 5_655
As1 Eu2 Eu2 52.46(3) 7_545 5_655
As1 Eu2 Eu2 52.46(3) 7 5_655
As2 Eu2 Eu2 131.61(3) 7_556 5_655
As2 Eu2 Eu2 131.61(3) 7_546 5_655
As1 Eu2 Eu2 47.58(4) 3 5_655
As1 Eu2 Eu2 47.58(4) 3_545 5_655
Cd2 Eu2 Eu2 136.03(3) . 5_655
Cd1 Eu2 Eu2 90.97(6) 3 5_655
Cd1 Eu2 Eu2 90.97(6) 3_545 5_655
Eu1 Eu2 Eu2 66.59(5) 1_554 5_655
As3 Cd1 As3 110.12(7) 7_556 7_546
As3 Cd1 As2 109.26(3) 7_556 5_556
As3 Cd1 As2 109.26(3) 7_546 5_556
As3 Cd1 As1 110.21(5) 7_556 .
As3 Cd1 As1 110.21(5) 7_546 .
As2 Cd1 As1 107.74(6) 5_556 .
As3 Cd1 Cd2 123.77(5) 7_556 3_445
As3 Cd1 Cd2 57.21(5) 7_546 3_445
As2 Cd1 Cd2 52.08(4) 5_556 3_445
As1 Cd1 Cd2 125.80(3) . 3_445
As3 Cd1 Cd2 57.21(5) 7_556 3_455
As3 Cd1 Cd2 123.77(5) 7_546 3_455
As2 Cd1 Cd2 52.08(4) 5_556 3_455
As1 Cd1 Cd2 125.80(3) . 3_455
Cd2 Cd1 Cd2 84.04(6) 3_445 3_455
As3 Cd1 Eu2 164.09(2) 7_556 3_445
As3 Cd1 Eu2 85.46(6) 7_546 3_445
As2 Cd1 Eu2 60.56(2) 5_556 3_445
As1 Cd1 Eu2 65.29(6) . 3_445
Cd2 Cd1 Eu2 61.44(5) 3_445 3_445
Cd2 Cd1 Eu2 111.83(6) 3_455 3_445
As3 Cd1 Eu2 85.46(6) 7_556 3_455
As3 Cd1 Eu2 164.09(2) 7_546 3_455
As2 Cd1 Eu2 60.56(2) 5_556 3_455
As1 Cd1 Eu2 65.29(6) . 3_455
Cd2 Cd1 Eu2 111.83(6) 3_445 3_455
Cd2 Cd1 Eu2 61.44(5) 3_455 3_455
Eu2 Cd1 Eu2 78.82(6) 3_445 3_455
As3 Cd1 Eu1 55.62(3) 7_556 .
As3 Cd1 Eu1 55.62(3) 7_546 .
As2 Cd1 Eu1 134.82(4) 5_556 .
As1 Cd1 Eu1 117.44(7) . .
Cd2 Cd1 Eu1 97.87(5) 3_445 .
Cd2 Cd1 Eu1 97.87(5) 3_455 .
Eu2 Cd1 Eu1 140.29(3) 3_445 .
Eu2 Cd1 Eu1 140.29(3) 3_455 .
As3 Cd1 Eu1 55.14(4) 7_556 7_556
As3 Cd1 Eu1 114.65(5) 7_546 7_556
As2 Cd1 Eu1 136.09(4) 5_556 7_556
As1 Cd1 Eu1 56.92(3) . 7_556
Cd2 Cd1 Eu1 171.64(2) 3_445 7_556
Cd2 Cd1 Eu1 100.49(6) 3_455 7_556
Eu2 Cd1 Eu1 122.19(5) 3_445 7_556
Eu2 Cd1 Eu1 76.53(5) 3_455 7_556
Eu1 Cd1 Eu1 74.64(5) . 7_556
As3 Cd1 Eu1 114.65(5) 7_556 7_546
As3 Cd1 Eu1 55.14(4) 7_546 7_546
As2 Cd1 Eu1 136.09(4) 5_556 7_546
As1 Cd1 Eu1 56.92(3) . 7_546
Cd2 Cd1 Eu1 100.49(6) 3_445 7_546
Cd2 Cd1 Eu1 171.64(2) 3_455 7_546
Eu2 Cd1 Eu1 76.53(5) 3_445 7_546
Eu2 Cd1 Eu1 122.19(5) 3_455 7_546
Eu1 Cd1 Eu1 74.64(5) . 7_546
Eu1 Cd1 Eu1 74.17(6) 7_556 7_546
As3 Cd2 As2 113.88(4) . 7_546
As3 Cd2 As2 113.88(4) . 7_556
As2 Cd2 As2 110.12(7) 7_546 7_556
As3 Cd2 As3 110.54(5) . 5_656
As2 Cd2 As3 103.73(3) 7_546 5_656
As2 Cd2 As3 103.73(3) 7_556 5_656
As3 Cd2 Cd2 58.90(7) . 5_656
As2 Cd2 Cd2 123.78(4) 7_546 5_656
As2 Cd2 Cd2 123.78(4) 7_556 5_656
As3 Cd2 Cd2 51.64(3) 5_656 5_656
As3 Cd2 Cd1 126.09(3) . 3
As2 Cd2 Cd1 119.58(5) 7_546 3
As2 Cd2 Cd1 52.86(5) 7_556 3
As3 Cd2 Cd1 50.90(4) 5_656 3
Cd2 Cd2 Cd1 85.22(5) 5_656 3
As3 Cd2 Cd1 126.09(3) . 3_545
As2 Cd2 Cd1 52.86(5) 7_546 3_545
As2 Cd2 Cd1 119.58(5) 7_556 3_545
As3 Cd2 Cd1 50.90(4) 5_656 3_545
Cd2 Cd2 Cd1 85.22(5) 5_656 3_545
Cd1 Cd2 Cd1 84.04(6) 3 3_545
As3 Cd2 Eu2 167.00(3) . .
As2 Cd2 Eu2 60.95(4) 7_546 .
As2 Cd2 Eu2 60.95(4) 7_556 .
As3 Cd2 Eu2 82.46(4) 5_656 .
Cd2 Cd2 Eu2 134.10(6) 5_656 .
Cd1 Cd2 Eu2 61.83(2) 3 .
Cd1 Cd2 Eu2 61.83(2) 3_545 .
As3 Cd2 Eu1 57.00(3) . 7_546
As2 Cd2 Eu1 58.90(4) 7_546 7_546
As2 Cd2 Eu1 119.98(5) 7_556 7_546
As3 Cd2 Eu1 136.07(4) 5_656 7_546
Cd2 Cd2 Eu1 101.68(5) 5_656 7_546
Cd1 Cd2 Eu1 172.52(2) 3 7_546
Cd1 Cd2 Eu1 99.31(6) 3_545 7_546
Eu2 Cd2 Eu1 113.81(2) . 7_546
As3 Cd2 Eu1 57.00(3) . 7_556
As2 Cd2 Eu1 119.98(5) 7_546 7_556
As2 Cd2 Eu1 58.90(4) 7_556 7_556
As3 Cd2 Eu1 136.07(4) 5_656 7_556
Cd2 Cd2 Eu1 101.68(5) 5_656 7_556
Cd1 Cd2 Eu1 99.31(6) 3 7_556
Cd1 Cd2 Eu1 172.52(2) 3_545 7_556
Eu2 Cd2 Eu1 113.81(2) . 7_556
Eu1 Cd2 Eu1 76.60(6) 7_546 7_556
As1 As1 Cd1 113.04(9) 5 .
As1 As1 Eu1 135.71(3) 5 7_556
Cd1 As1 Eu1 75.72(6) . 7_556
As1 As1 Eu1 135.71(3) 5 7_546
Cd1 As1 Eu1 75.72(6) . 7_546
Eu1 As1 Eu1 88.44(6) 7_556 7_546
As1 As1 Eu2 72.96(6) 5 7_545
Cd1 As1 Eu2 136.20(3) . 7_545
Eu1 As1 Eu2 131.95(5) 7_556 7_545
Eu1 As1 Eu2 72.73(6) 7_546 7_545
As1 As1 Eu2 72.96(6) 5 7
Cd1 As1 Eu2 136.20(3) . 7
Eu1 As1 Eu2 72.73(6) 7_556 7
Eu1 As1 Eu2 131.95(5) 7_546 7
Eu2 As1 Eu2 87.59(6) 7_545 7
As1 As1 Eu2 62.90(5) 5 3_445
Cd1 As1 Eu2 67.23(3) . 3_445
Eu1 As1 Eu2 142.91(4) 7_556 3_445
Eu1 As1 Eu2 84.20(6) 7_546 3_445
Eu2 As1 Eu2 79.96(5) 7_545 3_445
Eu2 As1 Eu2 135.86(4) 7 3_445
As1 As1 Eu2 62.90(5) 5 3_455
Cd1 As1 Eu2 67.23(3) . 3_455
Eu1 As1 Eu2 84.20(6) 7_556 3_455
Eu1 As1 Eu2 142.91(4) 7_546 3_455
Eu2 As1 Eu2 135.86(4) 7_545 3_455
Eu2 As1 Eu2 79.96(5) 7 3_455
Eu2 As1 Eu2 80.25(7) 3_445 3_455
Cd2 As2 Cd2 110.12(7) 7_546 7_556
Cd2 As2 Cd1 75.05(3) 7_546 5_556
Cd2 As2 Cd1 75.05(3) 7_556 5_556
Cd2 As2 Eu2 114.17(3) 7_546 1_556
Cd2 As2 Eu2 114.17(3) 7_556 1_556
Cd1 As2 Eu2 161.13(4) 5_556 1_556
Cd2 As2 Eu1 74.37(4) 7_546 .
Cd2 As2 Eu1 74.37(4) 7_556 .
Cd1 As2 Eu1 125.17(6) 5_556 .
Eu2 As2 Eu1 73.70(8) 1_556 .
Cd2 As2 Eu2 144.78(5) 7_546 7_556
Cd2 As2 Eu2 71.54(6) 7_556 7_556
Cd1 As2 Eu2 71.52(4) 5_556 7_556
Eu2 As2 Eu2 95.17(5) 1_556 7_556
Eu1 As2 Eu2 135.50(3) . 7_556
Cd2 As2 Eu2 71.54(6) 7_546 7_546
Cd2 As2 Eu2 144.78(5) 7_556 7_546
Cd1 As2 Eu2 71.52(4) 5_556 7_546
Eu2 As2 Eu2 95.17(5) 1_556 7_546
Eu1 As2 Eu2 135.50(3) . 7_546
Eu2 As2 Eu2 87.48(6) 7_556 7_546
Cd2 As3 Cd1 109.96(5) . 7_556
Cd2 As3 Cd1 109.96(5) . 7_546
Cd1 As3 Cd1 110.12(7) 7_556 7_546
Cd2 As3 Cd2 69.46(5) . 5_656
Cd1 As3 Cd2 71.89(3) 7_556 5_656
Cd1 As3 Cd2 71.89(3) 7_546 5_656
Cd2 As3 Eu1 163.44(4) . .
Cd1 As3 Eu1 78.69(5) 7_556 .
Cd1 As3 Eu1 78.69(5) 7_546 .
Cd2 As3 Eu1 127.10(6) 5_656 .
Cd2 As3 Eu1 76.24(5) . 7_546
Cd1 As3 Eu1 166.06(3) 7_556 7_546
Cd1 As3 Eu1 78.10(6) 7_546 7_546
Cd2 As3 Eu1 121.96(3) 5_656 7_546
Eu1 As3 Eu1 92.38(6) . 7_546
Cd2 As3 Eu1 76.24(5) . 7_556
Cd1 As3 Eu1 78.10(6) 7_556 7_556
Cd1 As3 Eu1 166.06(3) 7_546 7_556
Cd2 As3 Eu1 121.96(3) 5_656 7_556
Eu1 As3 Eu1 92.38(6) . 7_556
Eu1 As3 Eu1 91.75(6) 7_546 7_556

loop_
_geom_bond_atom_site_label_1
_geom_bond_atom_site_label_2
_geom_bond_distance
_geom_bond_site_symmetry_2
Eu1 As3 3.0842(19) .
Eu1 As3 3.0961(17) 7_546
Eu1 As3 3.0961(17) 7_556
Eu1 As1 3.1867(17) 7_556
Eu1 As1 3.1867(17) 7_546
Eu1 As2 3.188(2) .
Eu1 Cd2 3.586(2) 7_546
Eu1 Cd2 3.586(2) 7_556
Eu1 Cd1 3.671(2) .
Eu1 Cd1 3.686(2) 7_556
Eu1 Cd1 3.686(2) 7_546
Eu1 Eu2 3.794(3) 1_556
Eu2 As2 3.137(2) 1_554
Eu2 As1 3.2111(18) 7_545
Eu2 As1 3.2111(18) 7
Eu2 As2 3.2143(17) 7_556
Eu2 As2 3.2143(17) 7_546
Eu2 As1 3.449(2) 3
Eu2 As1 3.449(2) 3_545
Eu2 Cd2 3.488(3) .
Eu2 Cd1 3.5005(19) 3
Eu2 Cd1 3.5005(19) 3_545
Eu2 Eu1 3.794(3) 1_554
Eu2 Eu2 4.283(3) 5_655
Cd1 As3 2.7111(17) 7_556
Cd1 As3 2.7111(17) 7_546
Cd1 As2 2.739(3) 5_556
Cd1 As1 2.798(2) .
Cd1 Cd2 3.3202(19) 3_445
Cd1 Cd2 3.3202(19) 3_455
Cd1 Eu2 3.5005(19) 3_445
Cd1 Eu2 3.5005(19) 3_455
Cd1 Eu1 3.686(2) 7_556
Cd1 Eu1 3.686(2) 7_546
Cd2 As3 2.689(2) .
Cd2 As2 2.7110(17) 7_546
Cd2 As2 2.7110(17) 7_556
Cd2 As3 2.937(3) 5_656
Cd2 Cd2 3.212(2) 5_656
Cd2 Cd1 3.3202(19) 3
Cd2 Cd1 3.3202(19) 3_545
Cd2 Eu1 3.586(2) 7_546
Cd2 Eu1 3.586(2) 7_556
As1 As1 2.512(2) 5
As1 Eu1 3.1867(17) 7_556
As1 Eu1 3.1867(17) 7_546
As1 Eu2 3.2111(18) 7_545
As1 Eu2 3.2111(18) 7
As1 Eu2 3.449(2) 3_445
As1 Eu2 3.449(2) 3_455
As2 Cd2 2.7110(17) 7_546
As2 Cd2 2.7110(17) 7_556
As2 Cd1 2.739(3) 5_556
As2 Eu2 3.137(2) 1_556
As2 Eu2 3.2143(17) 7_556
As2 Eu2 3.2143(17) 7_546
As3 Cd1 2.7111(17) 7_556
As3 Cd1 2.7111(17) 7_546
As3 Cd2 2.937(3) 5_656
As3 Eu1 3.0961(17) 7_546
As3 Eu1 3.0961(17) 7_556
